data_4514940
loop_
_publ_author_name
'Santra, Biswajit'
'Mandal, Debdeep'
'Gupta, Vivek'
'Kalita, Pankaj'
'Kumar, Vierandra'
'Narayanan, Ramakirushnan Suriya'
'Dey, Atanu'
'Chrysochos, Nicolas'
'Mohammad, Akbar'
'Singh, Ajeet'
'Zimmer, Michael'
'Dalapati, Rana'
'Biswas, Shyam'
'Schulzke, Carola'
'Chandrasekhar, Vadapalli'
'Scheschkewitz, David'
'Jana, Anukul'

_publ_section_title
;
 Structural Diversity in Supramolecular Organization of Anionic Phosphate
 Monoesters: Role of Cations.
;
_journal_issue 1
_journal_name_full 'ACS omega'
_journal_page_first 2118
_journal_page_last 2133
_journal_paper_doi 10.1021/acsomega.8b03192
_journal_volume 4
_journal_year 2019
_chemical_formula_moiety 'C80 H88 Mg N4 O12 P2, 2(C3 H7 N O)'
_chemical_formula_sum 'C86 H102 Mg N6 O14 P2'
_chemical_formula_weight 1529.98
_space_group_crystal_system monoclinic
_space_group_IT_number 14
_space_group_name_Hall '-P 2yn'
_space_group_name_H-M_alt 'P 1 21/n 1'
_symmetry_space_group_name_Hall '-P 2yn'
_symmetry_space_group_name_H-M 'P 1 21/n 1'
_atom_sites_solution_hydrogens geom
_audit_creation_date 2018-03-06
_audit_creation_method
;
Olex2 1.2
(compiled 2017.08.10 svn.r3458 for OlexSys, GUI svn.r5381)
;
_cell_angle_alpha 90
_cell_angle_beta 100.7350(10)
_cell_angle_gamma 90
_cell_formula_units_Z 2
_cell_length_a 9.86970(10)
_cell_length_b 28.1617(2)
_cell_length_c 14.37940(10)
_cell_measurement_reflns_used 19588
_cell_measurement_temperature 150(2)
_cell_measurement_theta_max 71.1480
_cell_measurement_theta_min 4.4300
_cell_volume 3926.77(6)
_computing_cell_refinement
;
CrysAlisPro, Agilent Technologies,
Version 1.171.37.35 (release 13-08-2014 CrysAlis171 .NET)
(compiled Aug 13 2014,18:06:01)
;
_computing_data_collection
;
CrysAlisPro, Agilent Technologies,
Version 1.171.37.35 (release 13-08-2014 CrysAlis171 .NET)
(compiled Aug 13 2014,18:06:01)
;
_computing_data_reduction
;
CrysAlisPro, Agilent Technologies,
Version 1.171.37.35 (release 13-08-2014 CrysAlis171 .NET)
(compiled Aug 13 2014,18:06:01)
;
_computing_molecular_graphics 'Olex2 (Dolomanov et al., 2009)'
_computing_publication_material 'Olex2 (Dolomanov et al., 2009)'
_computing_structure_refinement 'ShelXL (Sheldrick, 2015)'
_computing_structure_solution 'ShelXT (Sheldrick, 2015)'
_diffrn_ambient_temperature 150(2)
_diffrn_detector_area_resol_mean 16.0309
_diffrn_detector_type Eos
_diffrn_measured_fraction_theta_full 0.992
_diffrn_measured_fraction_theta_max 0.999
_diffrn_measurement_details
;
#__ type_ start__ end____ width___ exp.time_
  1 omega  -14.00   43.00   1.0000   13.0000
omega____ theta____ kappa____ phi______ frames
    -        0.0000   57.0000  -60.0000 57

#__ type_ start__ end____ width___ exp.time_
  2 omega    6.00   69.00   1.0000   13.0000
omega____ theta____ kappa____ phi______ frames
    -        0.0000   77.0000  -30.0000 63

#__ type_ start__ end____ width___ exp.time_
  3 omega   29.00  123.00   1.0000   13.0000
omega____ theta____ kappa____ phi______ frames
    -       54.0000   37.0000  -30.0000 94

#__ type_ start__ end____ width___ exp.time_
  4 omega   69.00  102.00   1.0000   13.0000
omega____ theta____ kappa____ phi______ frames
    -       54.0000   57.0000    0.0000 33

#__ type_ start__ end____ width___ exp.time_
  5 omega   86.00  161.00   1.0000   13.0000
omega____ theta____ kappa____ phi______ frames
    -      108.0000   63.0000    0.0000 75

#__ type_ start__ end____ width___ exp.time_
  6 omega   84.00  124.00   1.0000   13.0000
omega____ theta____ kappa____ phi______ frames
    -       54.0000  164.0000   71.0000 40

#__ type_ start__ end____ width___ exp.time_
  7 omega   38.00  123.00   1.0000   13.0000
omega____ theta____ kappa____ phi______ frames
    -       54.0000   57.0000 -150.0000 85

#__ type_ start__ end____ width___ exp.time_
  8 omega   65.00   93.00   1.0000   13.0000
omega____ theta____ kappa____ phi______ frames
    -      108.0000  -25.0000  -60.0000 28

#__ type_ start__ end____ width___ exp.time_
  9 omega   53.00   89.00   1.0000   13.0000
omega____ theta____ kappa____ phi______ frames
    -      108.0000  -50.0000  -90.0000 36

#__ type_ start__ end____ width___ exp.time_
 10 omega   51.00   96.00   1.0000   13.0000
omega____ theta____ kappa____ phi______ frames
    -      108.0000 -111.0000 -120.0000 45

#__ type_ start__ end____ width___ exp.time_
 11 omega   90.00  116.00   1.0000   13.0000
omega____ theta____ kappa____ phi______ frames
    -      108.0000 -111.0000  -60.0000 26

#__ type_ start__ end____ width___ exp.time_
 12 omega   55.00   81.00   1.0000   13.0000
omega____ theta____ kappa____ phi______ frames
    -      108.0000  -50.0000 -180.0000 26

#__ type_ start__ end____ width___ exp.time_
 13 omega   38.00   91.00   1.0000   13.0000
omega____ theta____ kappa____ phi______ frames
    -      108.0000  -37.0000 -120.0000 53

#__ type_ start__ end____ width___ exp.time_
 14 omega   38.00  142.00   1.0000   13.0000
omega____ theta____ kappa____ phi______ frames
    -      108.0000  -91.0000  -90.0000 104

#__ type_ start__ end____ width___ exp.time_
 15 omega   47.00  122.00   1.0000   13.0000
omega____ theta____ kappa____ phi______ frames
    -      108.0000  -77.0000   90.0000 75

#__ type_ start__ end____ width___ exp.time_
 16 omega   47.00   93.00   1.0000   13.0000
omega____ theta____ kappa____ phi______ frames
    -      108.0000  -25.0000  120.0000 46

#__ type_ start__ end____ width___ exp.time_
 17 omega   39.00   90.00   1.0000   13.0000
omega____ theta____ kappa____ phi______ frames
    -      108.0000  -37.0000   30.0000 51

#__ type_ start__ end____ width___ exp.time_
 18 omega   36.00   90.00   1.0000   13.0000
omega____ theta____ kappa____ phi______ frames
    -      108.0000  -37.0000   90.0000 54

#__ type_ start__ end____ width___ exp.time_
 19 omega   37.00   62.00   1.0000   13.0000
omega____ theta____ kappa____ phi______ frames
    -      108.0000  -37.0000  150.0000 25

#__ type_ start__ end____ width___ exp.time_
 20 omega   36.00  174.00   1.0000   13.0000
omega____ theta____ kappa____ phi______ frames
    -      108.0000   12.0000  150.0000 138

#__ type_ start__ end____ width___ exp.time_
 21 omega   36.00  112.00   1.0000   13.0000
omega____ theta____ kappa____ phi______ frames
    -      108.0000 -111.0000   90.0000 76

#__ type_ start__ end____ width___ exp.time_
 22 omega   26.00  110.00   1.0000   13.0000
omega____ theta____ kappa____ phi______ frames
    -       54.0000 -125.0000   60.0000 84

#__ type_ start__ end____ width___ exp.time_
 23 omega   35.00   69.00   1.0000   13.0000
omega____ theta____ kappa____ phi______ frames
    -       54.0000  -57.0000 -180.0000 34

#__ type_ start__ end____ width___ exp.time_
 24 omega   35.00   90.00   1.0000   13.0000
omega____ theta____ kappa____ phi______ frames
    -      108.0000  -25.0000 -180.0000 55

#__ type_ start__ end____ width___ exp.time_
 25 omega  -15.00   38.00   1.0000   13.0000
omega____ theta____ kappa____ phi______ frames
    -       54.0000  -57.0000   60.0000 53

#__ type_ start__ end____ width___ exp.time_
 26 omega  -10.00   66.00   1.0000   13.0000
omega____ theta____ kappa____ phi______ frames
    -       54.0000  -57.0000   90.0000 76

#__ type_ start__ end____ width___ exp.time_
 27 omega  -76.00  -27.00   1.0000   13.0000
omega____ theta____ kappa____ phi______ frames
    -        0.0000  164.0000   71.0000 49
;
_diffrn_measurement_device 'four-circle diffractometer'
_diffrn_measurement_device_type 'SuperNova, Dual, Cu at zero, Eos'
_diffrn_measurement_method '\w scans'
_diffrn_radiation_type CuK\a
_diffrn_radiation_wavelength 1.54184
_diffrn_reflns_av_R_equivalents 0.0203
_diffrn_reflns_av_unetI/netI 0.0142
_diffrn_reflns_Laue_measured_fraction_full 0.992
_diffrn_reflns_Laue_measured_fraction_max 0.999
_diffrn_reflns_limit_h_max 8
_diffrn_reflns_limit_h_min -11
_diffrn_reflns_limit_k_max 33
_diffrn_reflns_limit_k_min -33
_diffrn_reflns_limit_l_max 17
_diffrn_reflns_limit_l_min -17
_diffrn_reflns_number 25894
_diffrn_reflns_point_group_measured_fraction_full 0.992
_diffrn_reflns_point_group_measured_fraction_max 0.999
_diffrn_reflns_theta_full 26.000
_diffrn_reflns_theta_max 67.487
_diffrn_reflns_theta_min 4.433
_exptl_absorpt_coefficient_mu 1.144
_exptl_absorpt_correction_T_max 1.00000
_exptl_absorpt_correction_T_min 0.72417
_exptl_absorpt_correction_type multi-scan
_exptl_absorpt_process_details
;
CrysAlisPro, Agilent Technologies,
Version 1.171.37.35 (release 13-08-2014 CrysAlis171 .NET)
(compiled Aug 13 2014,18:06:01)
Empirical absorption correction using spherical harmonics,
 implemented in SCALE3 ABSPACK scaling algorithm.
;
_exptl_crystal_colour colourless
_exptl_crystal_colour_primary colourless
_exptl_crystal_density_diffrn 1.294
_exptl_crystal_description block
_exptl_crystal_F_000 1628
_exptl_crystal_size_max 0.23
_exptl_crystal_size_mid 0.18
_exptl_crystal_size_min 0.11
_refine_diff_density_max 0.465
_refine_diff_density_min -0.570
_refine_diff_density_rms 0.051
_refine_ls_extinction_method none
_refine_ls_goodness_of_fit_ref 1.044
_refine_ls_hydrogen_treatment constr
_refine_ls_matrix_type full
_refine_ls_number_parameters 501
_refine_ls_number_reflns 7070
_refine_ls_number_restraints 0
_refine_ls_restrained_S_all 1.044
_refine_ls_R_factor_all 0.0413
_refine_ls_R_factor_gt 0.0409
_refine_ls_shift/su_max 0.002
_refine_ls_shift/su_mean 0.000
_refine_ls_structure_factor_coef Fsqd
_refine_ls_weighting_details 'w=1/[\s^2^(Fo^2^)+(0.0655P)^2^+1.8992P] where P=(Fo^2^+2Fc^2^)/3'
_refine_ls_weighting_scheme calc
_refine_ls_wR_factor_gt 0.1077
_refine_ls_wR_factor_ref 0.1082
_reflns_Friedel_coverage 0.000
_reflns_number_gt 6931
_reflns_number_total 7070
_reflns_threshold_expression 'I > 2\s(I)'
_cod_data_source_file ao8b03192_si_002.cif
_cod_data_source_block tifrh012
_cod_database_code 4514940
_shelx_shelxl_version_number 2017/1
_shelx_space_group_comment
;
The symmetry employed for this shelxl refinement is uniquely defined
by the following loop, which should always be used as a source of
symmetry information in preference to the above space-group names.
They are only intended as comments.
;
_shelx_estimated_absorpt_t_max 0.884
_shelx_estimated_absorpt_t_min 0.779
_olex2_refinement_description
;
1. Fixed Uiso
 At 1.2 times of:
  All C(H) groups, All C(H,H) groups
 At 1.5 times of:
  All C(H,H,H) groups, All O(H) groups
2.a Ternary CH refined with riding coordinates:
 C9(H9), C22(H22)
2.b Secondary CH2 refined with riding coordinates:
 C7(H7A,H7B)
2.c Aromatic/amide H refined with riding coordinates:
 C3(H3), C5(H5), C11(H11), C12(H12), C13(H13), C14(H14), C15(H15), C17(H17),
 C18(H18), C19(H19), C20(H20), C21(H21), C24(H24), C25(H25), C26(H26), C27(H27),
  C28(H28), C30(H30), C31(H31), C32(H32), C33(H33), C34(H34), C35(H35),
 C38(H38), C111(H111)
2.d Idealised Me refined as rotating group:
 C8(H8A,H8B,H8C), C36(H36A,H36B,H36C), C37(H37A,H37B,H37C), C39(H39A,H39B,
 H39C), C40(H40A,H40B,H40C), C222(H22A,H22B,H22C), C333(H33A,H33B,H33C)
2.e Idealised tetrahedral OH refined as rotating group:
 O2(H2)
;
_olex2_submission_special_instructions 'No special instructions were received'

loop_
_space_group_symop_operation_xyz
'x, y, z'
'-x+1/2, y+1/2, -z+1/2'
'-x, -y, -z'
'x-1/2, -y-1/2, z-1/2'

loop_
_atom_site_label
_atom_site_type_symbol
_atom_site_fract_x
_atom_site_fract_y
_atom_site_fract_z
_atom_site_U_iso_or_equiv
_atom_site_adp_type
_atom_site_occupancy
_atom_site_site_symmetry_order
_atom_site_calc_flag
_atom_site_refinement_flags_posn
_atom_site_refinement_flags_adp
_atom_site_refinement_flags_occupancy
Mg1 Mg 0.000000 0.500000 0.500000 0.01567(14) Uani 1 2 d S T P
P1 P 0.32467(3) 0.54062(2) 0.52204(2) 0.01442(10) Uani 1 1 d . . .
O1 O 0.17593(10) 0.54102(3) 0.52875(7) 0.0200(2) Uani 1 1 d . . .
O2 O 0.40898(10) 0.50893(4) 0.60176(7) 0.0212(2) Uani 1 1 d . . .
H2 H 0.480290 0.498863 0.584203 0.032 Uiso 1 1 calc GR . .
O3 O 0.36368(10) 0.53027(3) 0.42833(6) 0.0187(2) Uani 1 1 d . . .
O4 O 0.38493(9) 0.59350(3) 0.55349(6) 0.0162(2) Uani 1 1 d . . .
O5 O 0.10100(10) 0.45357(4) 0.42912(8) 0.0251(2) Uani 1 1 d . . .
O6 O 0.06234(11) 0.46164(4) 0.62520(7) 0.0257(2) Uani 1 1 d . . .
N1 N 0.16830(12) 0.38576(4) 0.36899(9) 0.0224(3) Uani 1 1 d . . .
N2 N 0.03800(16) 0.44108(5) 0.77246(9) 0.0319(3) Uani 1 1 d . . .
C1 C 0.30856(13) 0.63365(5) 0.56454(9) 0.0154(3) Uani 1 1 d . . .
C2 C 0.26724(13) 0.66368(5) 0.48662(9) 0.0165(3) Uani 1 1 d . . .
C3 C 0.20356(14) 0.70646(5) 0.50111(10) 0.0182(3) Uani 1 1 d . . .
H3 H 0.175152 0.727048 0.448774 0.022 Uiso 1 1 calc R . .
C4 C 0.18019(14) 0.72003(5) 0.59000(10) 0.0185(3) Uani 1 1 d . . .
C5 C 0.22182(14) 0.68921(5) 0.66520(10) 0.0192(3) Uani 1 1 d . . .
H5 H 0.205331 0.697731 0.726042 0.023 Uiso 1 1 calc R . .
C6 C 0.28719(14) 0.64605(5) 0.65446(9) 0.0172(3) Uani 1 1 d . . .
C7 C 0.11507(15) 0.76753(5) 0.60503(10) 0.0230(3) Uani 1 1 d . . .
H7A H 0.180590 0.793082 0.596586 0.028 Uiso 1 1 calc R . .
H7B H 0.100153 0.769125 0.671164 0.028 Uiso 1 1 calc R . .
C8 C -0.02201(15) 0.77696(5) 0.53864(11) 0.0263(3) Uani 1 1 d . . .
H8A H -0.007408 0.777727 0.473082 0.039 Uiso 1 1 calc GR . .
H8B H -0.059113 0.807570 0.554530 0.039 Uiso 1 1 calc GR . .
H8C H -0.087489 0.751654 0.545683 0.039 Uiso 1 1 calc GR . .
C9 C 0.30469(14) 0.65068(5) 0.39112(9) 0.0178(3) Uani 1 1 d . . .
H9 H 0.298639 0.615319 0.385463 0.021 Uiso 1 1 calc R . .
C10 C 0.45512(14) 0.66406(5) 0.39306(9) 0.0196(3) Uani 1 1 d . . .
C11 C 0.55242(15) 0.62912(6) 0.38696(10) 0.0245(3) Uani 1 1 d . . .
H11 H 0.524650 0.596797 0.380714 0.029 Uiso 1 1 calc R . .
C12 C 0.69022(17) 0.64090(7) 0.38988(12) 0.0331(4) Uani 1 1 d . . .
H12 H 0.756052 0.616694 0.386209 0.040 Uiso 1 1 calc R . .
C13 C 0.73101(17) 0.68803(7) 0.39816(12) 0.0348(4) Uani 1 1 d . . .
H13 H 0.824728 0.696212 0.399484 0.042 Uiso 1 1 calc R . .
C14 C 0.63495(17) 0.72325(6) 0.40452(11) 0.0318(4) Uani 1 1 d . . .
H14 H 0.662900 0.755562 0.410169 0.038 Uiso 1 1 calc R . .
C15 C 0.49808(16) 0.71133(6) 0.40263(10) 0.0246(3) Uani 1 1 d . . .
H15 H 0.432970 0.735566 0.407891 0.030 Uiso 1 1 calc R . .
C16 C 0.20490(14) 0.67116(5) 0.30621(9) 0.0183(3) Uani 1 1 d . . .
C17 C 0.24960(15) 0.69102(5) 0.22854(10) 0.0217(3) Uani 1 1 d . . .
H17 H 0.345518 0.692221 0.227548 0.026 Uiso 1 1 calc R . .
C18 C 0.15589(17) 0.70918(5) 0.15219(10) 0.0261(3) Uani 1 1 d . . .
H18 H 0.188497 0.722495 0.099777 0.031 Uiso 1 1 calc R . .
C19 C 0.01594(16) 0.70796(6) 0.15221(11) 0.0272(3) Uani 1 1 d . . .
H19 H -0.047705 0.720982 0.100803 0.033 Uiso 1 1 calc R . .
C20 C -0.03039(16) 0.68749(6) 0.22821(11) 0.0271(3) Uani 1 1 d . . .
H20 H -0.126466 0.686127 0.228587 0.033 Uiso 1 1 calc R . .
C21 C 0.06299(15) 0.66897(5) 0.30384(10) 0.0230(3) Uani 1 1 d . . .
H21 H 0.029629 0.654536 0.354894 0.028 Uiso 1 1 calc R . .
C22 C 0.34269(14) 0.61543(5) 0.74068(9) 0.0180(3) Uani 1 1 d . . .
H22 H 0.366535 0.583827 0.716417 0.022 Uiso 1 1 calc R . .
C23 C 0.47536(14) 0.63575(5) 0.79908(10) 0.0189(3) Uani 1 1 d . . .
C24 C 0.53572(15) 0.67749(5) 0.77616(10) 0.0218(3) Uani 1 1 d . . .
H24 H 0.491880 0.695546 0.723221 0.026 Uiso 1 1 calc R . .
C25 C 0.65987(16) 0.69338(5) 0.82966(11) 0.0258(3) Uani 1 1 d . . .
H25 H 0.699991 0.722034 0.812777 0.031 Uiso 1 1 calc R . .
C26 C 0.72487(16) 0.66773(6) 0.90703(11) 0.0279(3) Uani 1 1 d . . .
H26 H 0.809428 0.678629 0.943492 0.033 Uiso 1 1 calc R . .
C27 C 0.66579(16) 0.62601(6) 0.93103(11) 0.0281(3) Uani 1 1 d . . .
H27 H 0.709832 0.608208 0.984275 0.034 Uiso 1 1 calc R . .
C28 C 0.54255(15) 0.61011(5) 0.87764(10) 0.0234(3) Uani 1 1 d . . .
H28 H 0.503106 0.581355 0.894633 0.028 Uiso 1 1 calc R . .
C29 C 0.23145(14) 0.60675(5) 0.79969(9) 0.0181(3) Uani 1 1 d . . .
C30 C 0.14027(15) 0.56905(5) 0.77631(10) 0.0227(3) Uani 1 1 d . . .
H30 H 0.150877 0.548239 0.726163 0.027 Uiso 1 1 calc R . .
C31 C 0.03385(16) 0.56162(6) 0.82577(11) 0.0276(3) Uani 1 1 d . . .
H31 H -0.028261 0.535942 0.808812 0.033 Uiso 1 1 calc R . .
C32 C 0.01769(16) 0.59135(6) 0.89951(11) 0.0288(3) Uani 1 1 d . . .
H32 H -0.055171 0.586159 0.933178 0.035 Uiso 1 1 calc R . .
C33 C 0.10851(17) 0.62874(6) 0.92389(11) 0.0275(3) Uani 1 1 d . . .
H33 H 0.098151 0.649206 0.974613 0.033 Uiso 1 1 calc R . .
C34 C 0.21478(15) 0.63640(5) 0.87437(10) 0.0216(3) Uani 1 1 d . . .
H34 H 0.276697 0.662104 0.891592 0.026 Uiso 1 1 calc R . .
C35 C 0.08622(14) 0.41075(5) 0.41244(10) 0.0209(3) Uani 1 1 d . . .
H35 H 0.011333 0.394912 0.432059 0.025 Uiso 1 1 calc R . .
C36 C 0.1432(2) 0.33610(6) 0.34642(15) 0.0403(4) Uani 1 1 d . . .
H36A H 0.064844 0.325021 0.373533 0.060 Uiso 1 1 calc GR . .
H36B H 0.225417 0.317562 0.372914 0.060 Uiso 1 1 calc GR . .
H36C H 0.122485 0.332079 0.277537 0.060 Uiso 1 1 calc GR . .
C37 C 0.28539(17) 0.40795(6) 0.33775(13) 0.0338(4) Uani 1 1 d . . .
H37A H 0.275861 0.404316 0.269057 0.051 Uiso 1 1 calc GR . .
H37B H 0.370903 0.392682 0.369294 0.051 Uiso 1 1 calc GR . .
H37C H 0.288184 0.441793 0.353880 0.051 Uiso 1 1 calc GR . .
C38 C -0.01108(16) 0.45467(5) 0.68461(11) 0.0242(3) Uani 1 1 d . . .
H38 H -0.107716 0.459304 0.666295 0.029 Uiso 1 1 calc R . .
C39 C -0.0526(3) 0.43306(7) 0.83989(14) 0.0515(5) Uani 1 1 d . . .
H39A H -0.026181 0.454238 0.894339 0.077 Uiso 1 1 calc GR . .
H39B H -0.044511 0.399977 0.861327 0.077 Uiso 1 1 calc GR . .
H39C H -0.148120 0.439573 0.809471 0.077 Uiso 1 1 calc GR . .
C40 C 0.1850(2) 0.43454(7) 0.80539(13) 0.0453(5) Uani 1 1 d . . .
H40A H 0.204655 0.400734 0.817194 0.068 Uiso 1 1 calc GR . .
H40B H 0.214404 0.452445 0.864119 0.068 Uiso 1 1 calc GR . .
H40C H 0.235184 0.446018 0.757088 0.068 Uiso 1 1 calc GR . .
C111 C 0.6952(2) 0.47786(7) 0.96962(13) 0.0470(5) Uani 1 1 d . . .
H111 H 0.711644 0.458320 1.024430 0.056 Uiso 1 1 calc R . .
C222 C 0.5710(2) 0.41115(8) 0.88839(16) 0.0510(5) Uani 1 1 d . . .
H22A H 0.602796 0.395943 0.949885 0.077 Uiso 1 1 calc GR . .
H22B H 0.605925 0.393448 0.839119 0.077 Uiso 1 1 calc GR . .
H22C H 0.469947 0.411346 0.874163 0.077 Uiso 1 1 calc GR . .
C333 C 0.5866(3) 0.48681(8) 0.80467(14) 0.0596(6) Uani 1 1 d . . .
H33A H 0.487095 0.492932 0.791045 0.089 Uiso 1 1 calc GR . .
H33B H 0.612685 0.469023 0.752141 0.089 Uiso 1 1 calc GR . .
H33C H 0.636471 0.517064 0.812426 0.089 Uiso 1 1 calc GR . .
N111 N 0.62140(17) 0.45922(5) 0.89134(10) 0.0365(3) Uani 1 1 d . . .
O111 O 0.7433(3) 0.51760(6) 0.97724(12) 0.0949(8) Uani 1 1 d . . .

loop_
_atom_site_aniso_label
_atom_site_aniso_U_11
_atom_site_aniso_U_22
_atom_site_aniso_U_33
_atom_site_aniso_U_23
_atom_site_aniso_U_13
_atom_site_aniso_U_12
Mg1 0.0146(3) 0.0174(3) 0.0155(3) -0.0022(2) 0.0042(2) 0.0000(2)
P1 0.01446(18) 0.01469(18) 0.01424(18) -0.00066(12) 0.00297(13) 0.00116(12)
O1 0.0174(5) 0.0194(5) 0.0237(5) -0.0039(4) 0.0053(4) -0.0010(4)
O2 0.0239(5) 0.0222(5) 0.0186(5) 0.0036(4) 0.0069(4) 0.0064(4)
O3 0.0198(5) 0.0206(5) 0.0157(5) -0.0015(4) 0.0029(4) 0.0027(4)
O4 0.0138(4) 0.0161(5) 0.0187(5) -0.0016(4) 0.0030(4) 0.0013(3)
O5 0.0220(5) 0.0252(6) 0.0302(6) -0.0088(4) 0.0099(4) -0.0011(4)
O6 0.0235(5) 0.0317(6) 0.0216(5) 0.0050(4) 0.0034(4) 0.0002(4)
N1 0.0214(6) 0.0214(6) 0.0254(6) -0.0027(5) 0.0068(5) 0.0014(5)
N2 0.0468(8) 0.0294(7) 0.0193(6) 0.0022(5) 0.0063(6) 0.0005(6)
C1 0.0129(6) 0.0152(6) 0.0178(6) -0.0015(5) 0.0024(5) -0.0011(5)
C2 0.0144(6) 0.0193(7) 0.0155(6) -0.0007(5) 0.0020(5) -0.0020(5)
C3 0.0193(6) 0.0186(7) 0.0162(6) 0.0027(5) 0.0016(5) 0.0011(5)
C4 0.0181(6) 0.0185(7) 0.0186(7) -0.0005(5) 0.0025(5) 0.0006(5)
C5 0.0218(7) 0.0213(7) 0.0149(6) -0.0011(5) 0.0041(5) 0.0018(5)
C6 0.0174(6) 0.0176(6) 0.0163(6) 0.0007(5) 0.0020(5) -0.0005(5)
C7 0.0284(7) 0.0204(7) 0.0198(7) -0.0010(5) 0.0037(6) 0.0050(6)
C8 0.0234(7) 0.0236(7) 0.0323(8) 0.0018(6) 0.0060(6) 0.0059(6)
C9 0.0204(7) 0.0179(6) 0.0153(6) -0.0002(5) 0.0041(5) 0.0006(5)
C10 0.0217(7) 0.0255(7) 0.0118(6) 0.0006(5) 0.0035(5) 0.0008(5)
C11 0.0246(7) 0.0291(8) 0.0203(7) -0.0008(6) 0.0057(6) 0.0031(6)
C12 0.0242(8) 0.0474(10) 0.0287(8) -0.0055(7) 0.0074(6) 0.0073(7)
C13 0.0210(7) 0.0540(11) 0.0309(8) -0.0092(8) 0.0087(6) -0.0070(7)
C14 0.0308(8) 0.0372(9) 0.0282(8) -0.0053(7) 0.0072(6) -0.0110(7)
C15 0.0246(7) 0.0267(8) 0.0228(7) -0.0018(6) 0.0049(6) -0.0009(6)
C16 0.0228(7) 0.0163(6) 0.0156(6) -0.0028(5) 0.0034(5) 0.0007(5)
C17 0.0239(7) 0.0242(7) 0.0174(7) -0.0013(5) 0.0047(6) -0.0006(6)
C18 0.0357(8) 0.0264(8) 0.0161(7) 0.0014(6) 0.0044(6) -0.0004(6)
C19 0.0311(8) 0.0285(8) 0.0189(7) -0.0007(6) -0.0032(6) 0.0056(6)
C20 0.0220(7) 0.0347(8) 0.0232(7) -0.0035(6) 0.0006(6) 0.0036(6)
C21 0.0237(7) 0.0270(7) 0.0185(7) -0.0014(6) 0.0044(6) -0.0016(6)
C22 0.0224(7) 0.0171(6) 0.0145(6) 0.0001(5) 0.0038(5) 0.0032(5)
C23 0.0206(7) 0.0208(7) 0.0162(6) -0.0013(5) 0.0061(5) 0.0048(5)
C24 0.0257(7) 0.0208(7) 0.0194(7) -0.0016(5) 0.0053(6) 0.0035(6)
C25 0.0265(7) 0.0239(7) 0.0279(8) -0.0059(6) 0.0076(6) -0.0010(6)
C26 0.0220(7) 0.0347(8) 0.0262(8) -0.0079(6) 0.0025(6) 0.0017(6)
C27 0.0251(7) 0.0358(9) 0.0219(7) 0.0021(6) 0.0007(6) 0.0078(6)
C28 0.0231(7) 0.0259(7) 0.0216(7) 0.0038(6) 0.0053(6) 0.0037(6)
C29 0.0208(7) 0.0180(7) 0.0145(6) 0.0037(5) 0.0008(5) 0.0028(5)
C30 0.0264(7) 0.0215(7) 0.0188(7) 0.0008(5) 0.0006(6) -0.0007(6)
C31 0.0257(8) 0.0262(8) 0.0299(8) 0.0043(6) 0.0027(6) -0.0044(6)
C32 0.0247(7) 0.0350(9) 0.0287(8) 0.0086(7) 0.0099(6) 0.0024(6)
C33 0.0321(8) 0.0303(8) 0.0215(7) -0.0010(6) 0.0085(6) 0.0045(6)
C34 0.0241(7) 0.0210(7) 0.0196(7) -0.0010(5) 0.0035(5) 0.0004(5)
C35 0.0189(7) 0.0240(7) 0.0202(7) 0.0001(6) 0.0046(5) 0.0004(5)
C36 0.0448(10) 0.0228(8) 0.0595(12) -0.0054(8) 0.0256(9) -0.0012(7)
C37 0.0253(8) 0.0339(9) 0.0463(10) -0.0129(7) 0.0171(7) -0.0044(7)
C38 0.0284(8) 0.0225(7) 0.0214(7) 0.0000(6) 0.0040(6) -0.0020(6)
C39 0.0886(16) 0.0407(11) 0.0332(10) 0.0039(8) 0.0317(10) -0.0007(10)
C40 0.0536(12) 0.0445(11) 0.0302(9) 0.0006(8) -0.0118(8) 0.0074(9)
C111 0.0787(15) 0.0319(10) 0.0255(9) 0.0014(7) -0.0029(9) 0.0113(9)
C222 0.0537(12) 0.0481(12) 0.0464(12) 0.0043(9) -0.0034(9) -0.0073(9)
C333 0.0990(19) 0.0466(12) 0.0262(9) 0.0052(8) -0.0063(10) 0.0123(12)
N111 0.0508(9) 0.0330(8) 0.0227(7) 0.0016(6) -0.0006(6) 0.0087(6)
O111 0.182(2) 0.0335(9) 0.0486(10) -0.0001(7) -0.0312(12) -0.0105(11)

loop_
_atom_type_symbol
_atom_type_description
_atom_type_scat_dispersion_real
_atom_type_scat_dispersion_imag
_atom_type_scat_source
C C 0.0181 0.0091 'International Tables Vol C Tables 4.2.6.8 and 6.1.1.4'
H H 0.0000 0.0000 'International Tables Vol C Tables 4.2.6.8 and 6.1.1.4'
Mg Mg 0.1719 0.1771 'International Tables Vol C Tables 4.2.6.8 and 6.1.1.4'
N N 0.0311 0.0180 'International Tables Vol C Tables 4.2.6.8 and 6.1.1.4'
O O 0.0492 0.0322 'International Tables Vol C Tables 4.2.6.8 and 6.1.1.4'
P P 0.2955 0.4335 'International Tables Vol C Tables 4.2.6.8 and 6.1.1.4'

loop_
_geom_angle_atom_site_label_1
_geom_angle_atom_site_label_2
_geom_angle_atom_site_label_3
_geom_angle
_geom_angle_site_symmetry_1
_geom_angle_site_symmetry_3
O1 Mg1 O1 180.0 . 3_566
O1 Mg1 O6 90.87(4) . .
O1 Mg1 O6 90.87(4) 3_566 3_566
O1 Mg1 O6 89.13(4) 3_566 .
O1 Mg1 O6 89.13(4) . 3_566
O5 Mg1 O1 89.29(4) 3_566 3_566
O5 Mg1 O1 90.71(4) . 3_566
O5 Mg1 O1 90.71(4) 3_566 .
O5 Mg1 O1 89.29(4) . .
O5 Mg1 O5 180.0 . 3_566
O5 Mg1 O6 90.36(4) . .
O5 Mg1 O6 90.36(4) 3_566 3_566
O5 Mg1 O6 89.64(4) . 3_566
O5 Mg1 O6 89.64(4) 3_566 .
O6 Mg1 O6 180.00(5) . 3_566
O1 P1 O2 110.68(6) . .
O1 P1 O3 118.79(6) . .
O1 P1 O4 106.69(5) . .
O2 P1 O4 101.56(5) . .
O3 P1 O2 110.95(5) . .
O3 P1 O4 106.55(5) . .
P1 O1 Mg1 141.83(6) . .
P1 O2 H2 109.5 . .
C1 O4 P1 126.70(8) . .
C35 O5 Mg1 132.56(10) . .
C38 O6 Mg1 124.15(10) . .
C35 N1 C36 121.94(13) . .
C35 N1 C37 120.73(13) . .
C36 N1 C37 117.26(13) . .
C38 N2 C39 121.38(17) . .
C38 N2 C40 120.95(15) . .
C40 N2 C39 117.66(16) . .
O4 C1 C2 118.98(12) . .
O4 C1 C6 119.42(12) . .
C6 C1 C2 121.24(12) . .
C1 C2 C9 119.29(12) . .
C3 C2 C1 118.33(12) . .
C3 C2 C9 122.15(12) . .
C2 C3 H3 119.0 . .
C2 C3 C4 122.06(12) . .
C4 C3 H3 119.0 . .
C3 C4 C7 121.29(12) . .
C5 C4 C3 117.87(13) . .
C5 C4 C7 120.82(12) . .
C4 C5 H5 118.9 . .
C4 C5 C6 122.23(13) . .
C6 C5 H5 118.9 . .
C1 C6 C5 118.25(12) . .
C1 C6 C22 121.28(12) . .
C5 C6 C22 120.31(12) . .
C4 C7 H7A 108.6 . .
C4 C7 H7B 108.6 . .
C4 C7 C8 114.46(12) . .
H7A C7 H7B 107.6 . .
C8 C7 H7A 108.6 . .
C8 C7 H7B 108.6 . .
C7 C8 H8A 109.5 . .
C7 C8 H8B 109.5 . .
C7 C8 H8C 109.5 . .
H8A C8 H8B 109.5 . .
H8A C8 H8C 109.5 . .
H8B C8 H8C 109.5 . .
C2 C9 H9 106.9 . .
C10 C9 C2 108.71(11) . .
C10 C9 H9 106.9 . .
C10 C9 C16 113.60(11) . .
C16 C9 C2 113.45(11) . .
C16 C9 H9 106.9 . .
C11 C10 C9 120.35(13) . .
C11 C10 C15 118.74(14) . .
C15 C10 C9 120.90(13) . .
C10 C11 H11 119.6 . .
C10 C11 C12 120.79(15) . .
C12 C11 H11 119.6 . .
C11 C12 H12 120.1 . .
C13 C12 C11 119.82(15) . .
C13 C12 H12 120.1 . .
C12 C13 H13 120.0 . .
C12 C13 C14 119.96(15) . .
C14 C13 H13 120.0 . .
C13 C14 H14 120.0 . .
C13 C14 C15 120.06(16) . .
C15 C14 H14 120.0 . .
C10 C15 H15 119.7 . .
C14 C15 C10 120.62(15) . .
C14 C15 H15 119.7 . .
C17 C16 C9 122.55(12) . .
C17 C16 C21 117.68(13) . .
C21 C16 C9 119.74(12) . .
C16 C17 H17 119.5 . .
C16 C17 C18 121.07(14) . .
C18 C17 H17 119.5 . .
C17 C18 H18 119.8 . .
C19 C18 C17 120.48(14) . .
C19 C18 H18 119.8 . .
C18 C19 H19 120.4 . .
C18 C19 C20 119.15(14) . .
C20 C19 H19 120.4 . .
C19 C20 H20 119.8 . .
C19 C20 C21 120.33(14) . .
C21 C20 H20 119.8 . .
C16 C21 H21 119.4 . .
C20 C21 C16 121.24(14) . .
C20 C21 H21 119.4 . .
C6 C22 H22 107.0 . .
C6 C22 C23 112.08(11) . .
C6 C22 C29 110.83(11) . .
C23 C22 H22 107.0 . .
C29 C22 H22 107.0 . .
C29 C22 C23 112.68(11) . .
C24 C23 C22 123.32(12) . .
C24 C23 C28 118.02(13) . .
C28 C23 C22 118.61(13) . .
C23 C24 H24 119.5 . .
C23 C24 C25 120.94(14) . .
C25 C24 H24 119.5 . .
C24 C25 H25 119.8 . .
C26 C25 C24 120.38(14) . .
C26 C25 H25 119.8 . .
C25 C26 H26 120.3 . .
C25 C26 C27 119.42(14) . .
C27 C26 H26 120.3 . .
C26 C27 H27 119.9 . .
C26 C27 C28 120.22(14) . .
C28 C27 H27 119.9 . .
C23 C28 H28 119.5 . .
C27 C28 C23 121.02(14) . .
C27 C28 H28 119.5 . .
C30 C29 C22 119.16(12) . .
C30 C29 C34 118.63(13) . .
C34 C29 C22 122.16(13) . .
C29 C30 H30 119.8 . .
C31 C30 C29 120.50(14) . .
C31 C30 H30 119.8 . .
C30 C31 H31 119.8 . .
C32 C31 C30 120.48(14) . .
C32 C31 H31 119.8 . .
C31 C32 H32 120.2 . .
C31 C32 C33 119.51(14) . .
C33 C32 H32 120.2 . .
C32 C33 H33 119.9 . .
C32 C33 C34 120.20(14) . .
C34 C33 H33 119.9 . .
C29 C34 H34 119.7 . .
C33 C34 C29 120.68(14) . .
C33 C34 H34 119.7 . .
O5 C35 N1 123.69(13) . .
O5 C35 H35 118.2 . .
N1 C35 H35 118.2 . .
N1 C36 H36A 109.5 . .
N1 C36 H36B 109.5 . .
N1 C36 H36C 109.5 . .
H36A C36 H36B 109.5 . .
H36A C36 H36C 109.5 . .
H36B C36 H36C 109.5 . .
N1 C37 H37A 109.5 . .
N1 C37 H37B 109.5 . .
N1 C37 H37C 109.5 . .
H37A C37 H37B 109.5 . .
H37A C37 H37C 109.5 . .
H37B C37 H37C 109.5 . .
O6 C38 N2 123.31(15) . .
O6 C38 H38 118.3 . .
N2 C38 H38 118.3 . .
N2 C39 H39A 109.5 . .
N2 C39 H39B 109.5 . .
N2 C39 H39C 109.5 . .
H39A C39 H39B 109.5 . .
H39A C39 H39C 109.5 . .
H39B C39 H39C 109.5 . .
N2 C40 H40A 109.5 . .
N2 C40 H40B 109.5 . .
N2 C40 H40C 109.5 . .
H40A C40 H40B 109.5 . .
H40A C40 H40C 109.5 . .
H40B C40 H40C 109.5 . .
N111 C111 H111 117.1 . .
O111 C111 H111 117.1 . .
O111 C111 N111 125.75(18) . .
H22A C222 H22B 109.5 . .
H22A C222 H22C 109.5 . .
H22B C222 H22C 109.5 . .
N111 C222 H22A 109.5 . .
N111 C222 H22B 109.5 . .
N111 C222 H22C 109.5 . .
H33A C333 H33B 109.5 . .
H33A C333 H33C 109.5 . .
H33B C333 H33C 109.5 . .
N111 C333 H33A 109.5 . .
N111 C333 H33B 109.5 . .
N111 C333 H33C 109.5 . .
C111 N111 C222 121.85(16) . .
C111 N111 C333 121.30(17) . .
C222 N111 C333 116.85(16) . .

loop_
_geom_bond_atom_site_label_1
_geom_bond_atom_site_label_2
_geom_bond_distance
_geom_bond_site_symmetry_2
Mg1 O1 2.0624(9) 3_566
Mg1 O1 2.0623(9) .
Mg1 O5 2.0299(10) .
Mg1 O5 2.0299(10) 3_566
Mg1 O6 2.0915(10) .
Mg1 O6 2.0916(10) 3_566
P1 O1 1.4891(10) .
P1 O2 1.5645(10) .
P1 O3 1.4974(10) .
P1 O4 1.6356(9) .
O2 H2 0.8400 .
O4 C1 1.3845(16) .
O5 C35 1.2329(18) .
O6 C38 1.2344(19) .
N1 C35 1.3156(19) .
N1 C36 1.446(2) .
N1 C37 1.456(2) .
N2 C38 1.322(2) .
N2 C39 1.454(2) .
N2 C40 1.452(2) .
C1 C2 1.4024(19) .
C1 C6 1.3928(19) .
C2 C3 1.3923(19) .
C2 C9 1.5315(18) .
C3 H3 0.9500 .
C3 C4 1.3938(19) .
C4 C5 1.388(2) .
C4 C7 1.5168(19) .
C5 H5 0.9500 .
C5 C6 1.3981(19) .
C6 C22 1.5257(18) .
C7 H7A 0.9900 .
C7 H7B 0.9900 .
C7 C8 1.527(2) .
C8 H8A 0.9800 .
C8 H8B 0.9800 .
C8 H8C 0.9800 .
C9 H9 1.0000 .
C9 C10 1.5270(19) .
C9 C16 1.5315(19) .
C10 C11 1.389(2) .
C10 C15 1.396(2) .
C11 H11 0.9500 .
C11 C12 1.393(2) .
C12 H12 0.9500 .
C12 C13 1.386(3) .
C13 H13 0.9500 .
C13 C14 1.387(3) .
C14 H14 0.9500 .
C14 C15 1.387(2) .
C15 H15 0.9500 .
C16 C17 1.392(2) .
C16 C21 1.396(2) .
C17 H17 0.9500 .
C17 C18 1.394(2) .
C18 H18 0.9500 .
C18 C19 1.382(2) .
C19 H19 0.9500 .
C19 C20 1.386(2) .
C20 H20 0.9500 .
C20 C21 1.390(2) .
C21 H21 0.9500 .
C22 H22 1.0000 .
C22 C23 1.5289(19) .
C22 C29 1.5271(19) .
C23 C24 1.385(2) .
C23 C28 1.399(2) .
C24 H24 0.9500 .
C24 C25 1.394(2) .
C25 H25 0.9500 .
C25 C26 1.380(2) .
C26 H26 0.9500 .
C26 C27 1.384(2) .
C27 H27 0.9500 .
C27 C28 1.386(2) .
C28 H28 0.9500 .
C29 C30 1.392(2) .
C29 C34 1.394(2) .
C30 H30 0.9500 .
C30 C31 1.390(2) .
C31 H31 0.9500 .
C31 C32 1.383(2) .
C32 H32 0.9500 .
C32 C33 1.385(2) .
C33 H33 0.9500 .
C33 C34 1.390(2) .
C34 H34 0.9500 .
C35 H35 0.9500 .
C36 H36A 0.9800 .
C36 H36B 0.9800 .
C36 H36C 0.9800 .
C37 H37A 0.9800 .
C37 H37B 0.9800 .
C37 H37C 0.9800 .
C38 H38 0.9500 .
C39 H39A 0.9800 .
C39 H39B 0.9800 .
C39 H39C 0.9800 .
C40 H40A 0.9800 .
C40 H40B 0.9800 .
C40 H40C 0.9800 .
C111 H111 0.9500 .
C111 N111 1.329(2) .
C111 O111 1.213(3) .
C222 H22A 0.9800 .
C222 H22B 0.9800 .
C222 H22C 0.9800 .
C222 N111 1.440(3) .
C333 H33A 0.9800 .
C333 H33B 0.9800 .
C333 H33C 0.9800 .
C333 N111 1.454(2) .

loop_
_geom_torsion_atom_site_label_1
_geom_torsion_atom_site_label_2
_geom_torsion_atom_site_label_3
_geom_torsion_atom_site_label_4
_geom_torsion
Mg1 O5 C35 N1 -175.97(10)
Mg1 O6 C38 N2 -162.64(11)
P1 O4 C1 C2 -90.16(14)
P1 O4 C1 C6 96.68(13)
O1 P1 O4 C1 -12.52(12)
O2 P1 O1 Mg1 -76.26(11)
O2 P1 O4 C1 -128.48(10)
O3 P1 O1 Mg1 53.78(12)
O3 P1 O4 C1 115.33(10)
O4 P1 O1 Mg1 174.05(9)
O4 C1 C2 C3 -173.18(11)
O4 C1 C2 C9 1.42(18)
O4 C1 C6 C5 173.66(12)
O4 C1 C6 C22 -1.84(19)
C1 C2 C3 C4 0.0(2)
C1 C2 C9 C10 -78.85(15)
C1 C2 C9 C16 153.73(12)
C1 C6 C22 C23 100.64(14)
C1 C6 C22 C29 -132.52(13)
C2 C1 C6 C5 0.7(2)
C2 C1 C6 C22 -174.84(12)
C2 C3 C4 C5 -0.4(2)
C2 C3 C4 C7 177.89(13)
C2 C9 C10 C11 115.28(14)
C2 C9 C10 C15 -63.59(16)
C2 C9 C16 C17 137.98(13)
C2 C9 C16 C21 -43.94(17)
C3 C2 C9 C10 95.54(15)
C3 C2 C9 C16 -31.88(18)
C3 C4 C5 C6 1.0(2)
C3 C4 C7 C8 53.57(19)
C4 C5 C6 C1 -1.1(2)
C4 C5 C6 C22 174.46(13)
C5 C4 C7 C8 -128.18(14)
C5 C6 C22 C23 -74.77(16)
C5 C6 C22 C29 52.07(17)
C6 C1 C2 C3 -0.16(19)
C6 C1 C2 C9 174.45(12)
C6 C22 C23 C24 0.86(18)
C6 C22 C23 C28 -176.57(12)
C6 C22 C29 C30 86.02(15)
C6 C22 C29 C34 -91.61(15)
C7 C4 C5 C6 -177.36(13)
C9 C2 C3 C4 -174.41(12)
C9 C10 C11 C12 -179.17(13)
C9 C10 C15 C14 179.88(13)
C9 C16 C17 C18 179.73(13)
C9 C16 C21 C20 179.55(13)
C10 C9 C16 C17 13.15(18)
C10 C9 C16 C21 -168.77(12)
C10 C11 C12 C13 -0.6(2)
C11 C10 C15 C14 1.0(2)
C11 C12 C13 C14 0.7(2)
C12 C13 C14 C15 0.0(2)
C13 C14 C15 C10 -0.9(2)
C15 C10 C11 C12 -0.3(2)
C16 C9 C10 C11 -117.38(14)
C16 C9 C10 C15 63.75(17)
C16 C17 C18 C19 0.2(2)
C17 C16 C21 C20 -2.3(2)
C17 C18 C19 C20 -1.4(2)
C18 C19 C20 C21 0.8(2)
C19 C20 C21 C16 1.1(2)
C21 C16 C17 C18 1.6(2)
C22 C23 C24 C25 -177.29(13)
C22 C23 C28 C27 177.64(13)
C22 C29 C30 C31 -176.88(13)
C22 C29 C34 C33 177.05(13)
C23 C22 C29 C30 -147.47(13)
C23 C22 C29 C34 34.89(18)
C23 C24 C25 C26 -0.2(2)
C24 C23 C28 C27 0.1(2)
C24 C25 C26 C27 0.1(2)
C25 C26 C27 C28 0.1(2)
C26 C27 C28 C23 -0.2(2)
C28 C23 C24 C25 0.2(2)
C29 C22 C23 C24 -124.97(14)
C29 C22 C23 C28 57.60(16)
C29 C30 C31 C32 -0.6(2)
C30 C29 C34 C33 -0.6(2)
C30 C31 C32 C33 0.0(2)
C31 C32 C33 C34 0.2(2)
C32 C33 C34 C29 0.1(2)
C34 C29 C30 C31 0.8(2)
C36 N1 C35 O5 -176.75(15)
C37 N1 C35 O5 0.4(2)
C39 N2 C38 O6 -179.68(15)
C40 N2 C38 O6 1.5(2)
O111 C111 N111 C222 178.5(3)
O111 C111 N111 C333 -2.1(4)
